data_7240000
loop_
_publ_author_name
'Klenner, Mitchell A.'
'Zhang, Bo'
'Ciancaleoni, Gianluca'
'Howard, James K.'
'Maynard-Casely, Helen E.'
'Clegg, Jack K.'
'Massi, Massimiliano'
'Fraser, Benjamin H.'
'Pascali, Giancarlo'

_publ_section_title
;
 Rhenium(i) complexation--dissociation strategy for synthesising
 fluorine-18 labelled pyridine bidentate radiotracers
;
_journal_issue 15
_journal_name_full 'RSC Advances'
_journal_page_first 8853
_journal_page_last 8865
_journal_paper_doi 10.1039/D0RA00318B
_journal_volume 10
_journal_year 2020
_chemical_formula_moiety 'C15 H7 Cl2 N2 O3 Re'
_chemical_formula_sum 'C15 H7 Cl2 N2 O3 Re'
_chemical_formula_weight 520.33
_space_group_crystal_system triclinic
_space_group_IT_number 2
_space_group_name_Hall '-P 1'
_space_group_name_H-M_alt 'P -1'
_atom_sites_solution_hydrogens geom
_audit_creation_method SHELXL-2017/1
_audit_update_record
;
2019-12-10 deposited with the CCDC.	2020-02-10 downloaded from the CCDC.
;
_cell_angle_alpha 95.04(3)
_cell_angle_beta 93.13(3)
_cell_angle_gamma 97.76(3)
_cell_formula_units_Z 2
_cell_length_a 8.1930(16)
_cell_length_b 8.6870(17)
_cell_length_c 10.559(2)
_cell_measurement_reflns_used 3590
_cell_measurement_temperature 100(2)
_cell_measurement_theta_max 31.675
_cell_measurement_theta_min 1.941
_cell_volume 740.1(3)
_computing_cell_refinement 'XDS (Kabsch, 1993)'
_computing_data_collection 'BluIce (McPhillips, 2002)'
_computing_data_reduction 'XDS (Kabsch, 1993)'
_computing_molecular_graphics 'Olex2 (Dolomanov et al., 2009)'
_computing_publication_material 'Olex2 (Dolomanov et al., 2009)'
_computing_structure_refinement 'ShelXL (Sheldrick, 2015)'
_computing_structure_solution 'ShelXT (Sheldrick, 2015)'
_diffrn_ambient_temperature 100(2)
_diffrn_measured_fraction_theta_full 0.915
_diffrn_measured_fraction_theta_max 0.719
_diffrn_measurement_device_type 'MX1 Beamline Australian Synchrotron'
_diffrn_measurement_method 'Phi Scan'
_diffrn_radiation_monochromator 'Silicon Double Crystal'
_diffrn_radiation_type Synchrotron
_diffrn_radiation_wavelength 0.7108
_diffrn_reflns_av_R_equivalents 0.0627
_diffrn_reflns_av_unetI/netI 0.0533
_diffrn_reflns_Laue_measured_fraction_full 0.915
_diffrn_reflns_Laue_measured_fraction_max 0.719
_diffrn_reflns_limit_h_max 12
_diffrn_reflns_limit_h_min -12
_diffrn_reflns_limit_k_max 12
_diffrn_reflns_limit_k_min -12
_diffrn_reflns_limit_l_max 15
_diffrn_reflns_limit_l_min -15
_diffrn_reflns_number 13499
_diffrn_reflns_point_group_measured_fraction_full 0.915
_diffrn_reflns_point_group_measured_fraction_max 0.719
_diffrn_reflns_theta_full 25.244
_diffrn_reflns_theta_max 31.675
_diffrn_reflns_theta_min 1.941
_exptl_absorpt_coefficient_mu 8.586
_exptl_absorpt_correction_type none
_exptl_crystal_colour orange
_exptl_crystal_density_diffrn 2.335
_exptl_crystal_description block
_exptl_crystal_F_000 488
_exptl_crystal_size_max 0.1
_exptl_crystal_size_mid 0.1
_exptl_crystal_size_min 0.1
_refine_diff_density_max 1.807
_refine_diff_density_min -1.903
_refine_diff_density_rms 0.285
_refine_ls_extinction_coef 0.0225(13)
_refine_ls_extinction_expression Fc^*^=kFc[1+0.001xFc^2^\l^3^/sin(2\q)]^-1/4^
_refine_ls_extinction_method 'SHELXL-2017/1 (Sheldrick 2017)'
_refine_ls_goodness_of_fit_ref 1.080
_refine_ls_hydrogen_treatment constr
_refine_ls_matrix_type full
_refine_ls_number_parameters 209
_refine_ls_number_reflns 3590
_refine_ls_number_restraints 0
_refine_ls_restrained_S_all 1.080
_refine_ls_R_factor_all 0.0347
_refine_ls_R_factor_gt 0.0331
_refine_ls_shift/su_max 0.002
_refine_ls_shift/su_mean 0.000
_refine_ls_structure_factor_coef Fsqd
_refine_ls_weighting_details 'w=1/[\s^2^(Fo^2^)+(0.0482P)^2^+1.1149P] where P=(Fo^2^+2Fc^2^)/3'
_refine_ls_weighting_scheme calc
_refine_ls_wR_factor_gt 0.0849
_refine_ls_wR_factor_ref 0.0858
_reflns_Friedel_coverage 0.000
_reflns_number_gt 3395
_reflns_number_total 3590
_reflns_threshold_expression 'I > 2\s(I)'
_cod_data_source_file d0ra00318b2.cif
_cod_data_source_block p-1
_cod_depositor_comments 'Adding full bibliography for 7239999--7240003.cif.'
_cod_database_code 7240000
_shelx_shelxl_version_number 2017/1
_shelx_space_group_comment
;
The symmetry employed for this shelxl refinement is uniquely defined
by the following loop, which should always be used as a source of
symmetry information in preference to the above space-group names.
They are only intended as comments.
;

loop_
_space_group_symop_operation_xyz
'x, y, z'
'-x, -y, -z'

loop_
_atom_site_label
_atom_site_type_symbol
_atom_site_fract_x
_atom_site_fract_y
_atom_site_fract_z
_atom_site_U_iso_or_equiv
_atom_site_adp_type
_atom_site_occupancy
_atom_site_site_symmetry_order
_atom_site_calc_flag
_atom_site_refinement_flags_posn
_atom_site_refinement_flags_adp
_atom_site_refinement_flags_occupancy
_atom_site_disorder_assembly
_atom_site_disorder_group
Re1 Re 0.24008(2) 0.22313(2) 0.83241(2) 0.01571(9) Uani 1 1 d . . . . .
O1 O -0.0815(6) 0.2836(6) 0.9464(5) 0.0376(11) Uani 1 1 d . . . . .
C1 C 0.5951(6) 0.2172(6) 0.7151(5) 0.0191(9) Uani 1 1 d . . . . .
N1 N 0.4509(5) 0.1414(5) 0.7357(4) 0.0158(7) Uani 1 1 d . . . . .
O2 O 0.3574(5) 0.5685(5) 0.9135(4) 0.0299(8) Uani 1 1 d . . . . .
N2 N 0.1578(5) -0.0201(5) 0.7731(4) 0.0168(7) Uani 1 1 d . . . . .
C2 C 0.7215(6) 0.1510(6) 0.6560(5) 0.0197(9) Uani 1 1 d . . . . .
H2 H 0.823824 0.212417 0.644884 0.024 Uiso 1 1 calc R U . . .
Cl3 Cl 0.14209(13) 0.26266(13) 0.61345(10) 0.0168(2) Uani 1 1 d . . . . .
O3 O 0.3655(6) 0.1485(6) 1.0917(4) 0.0359(10) Uani 1 1 d . . . . .
C3 C 0.4243(5) -0.0149(5) 0.6946(4) 0.0158(8) Uani 1 1 d . . . . .
Cl4 Cl 0.63045(15) 0.41434(14) 0.75645(14) 0.0275(3) Uani 1 1 d . . . . .
C5 C 0.2691(5) -0.0996(5) 0.7134(4) 0.0157(8) Uani 1 1 d . . . . .
C6 C 0.0127(6) -0.0970(6) 0.7913(5) 0.0230(9) Uani 1 1 d . . . . .
H6 H -0.064534 -0.042841 0.834363 0.028 Uiso 1 1 calc R U . . .
C8 C 0.0394(7) 0.2619(7) 0.9034(5) 0.0239(10) Uani 1 1 d . . . . .
C7 C 0.5423(6) -0.0907(6) 0.6336(4) 0.0172(8) Uani 1 1 d . . . . .
C9 C 0.3160(7) 0.4398(6) 0.8806(5) 0.0233(10) Uani 1 1 d . . . . .
C10 C 0.5051(7) -0.2540(6) 0.5931(5) 0.0220(10) Uani 1 1 d . . . . .
H10 H 0.586143 -0.306853 0.553874 0.026 Uiso 1 1 calc R U . . .
C11 C 0.3559(7) -0.3337(6) 0.6103(5) 0.0223(10) Uani 1 1 d . . . . .
H11 H 0.332661 -0.441527 0.581452 0.027 Uiso 1 1 calc R U . . .
C12 C 0.2325(6) -0.2582(6) 0.6712(5) 0.0203(9) Uani 1 1 d . . . . .
C13 C -0.0326(6) -0.2546(6) 0.7499(5) 0.0243(10) Uani 1 1 d . . . . .
H13 H -0.139578 -0.305205 0.763340 0.029 Uiso 1 1 calc R U . . .
C14 C 0.0757(7) -0.3354(6) 0.6906(5) 0.0257(10) Uani 1 1 d . . . . .
H14 H 0.046060 -0.442977 0.662435 0.031 Uiso 1 1 calc R U . . .
C15 C 0.3208(6) 0.1774(7) 0.9948(5) 0.0240(10) Uani 1 1 d . . . . .
C4 C 0.6933(6) -0.0046(6) 0.6145(4) 0.0193(9) Uani 1 1 d . . . . .
H4 H 0.775916 -0.053199 0.573293 0.023 Uiso 1 1 calc R U . . .

loop_
_atom_site_aniso_label
_atom_site_aniso_U_11
_atom_site_aniso_U_22
_atom_site_aniso_U_33
_atom_site_aniso_U_23
_atom_site_aniso_U_13
_atom_site_aniso_U_12
Re1 0.01438(12) 0.01813(12) 0.01501(12) 0.00091(7) -0.00082(7) 0.00483(7)
O1 0.028(2) 0.056(3) 0.032(2) 0.003(2) 0.0035(19) 0.021(2)
C1 0.0136(18) 0.021(2) 0.022(2) 0.0010(18) -0.0055(18) 0.0040(17)
N1 0.0136(16) 0.0164(17) 0.0168(17) 0.0031(14) 0.0016(15) -0.0009(14)
O2 0.034(2) 0.0213(17) 0.033(2) -0.0046(16) -0.0057(18) 0.0047(16)
N2 0.0134(16) 0.0212(18) 0.0164(17) 0.0042(15) -0.0002(15) 0.0031(15)
C2 0.0119(18) 0.026(2) 0.022(2) 0.0074(18) 0.0015(18) 0.0003(17)
Cl3 0.0153(4) 0.0186(5) 0.0169(4) 0.0034(4) -0.0003(4) 0.0033(4)
O3 0.030(2) 0.055(3) 0.0240(19) 0.0146(19) -0.0030(18) 0.006(2)
C3 0.0156(18) 0.0183(19) 0.0139(17) 0.0034(16) -0.0007(16) 0.0036(16)
Cl4 0.0201(5) 0.0207(5) 0.0398(7) -0.0004(5) 0.0015(5) -0.0017(4)
C5 0.0144(18) 0.0188(19) 0.0145(18) 0.0028(16) -0.0009(17) 0.0043(16)
C6 0.022(2) 0.022(2) 0.026(2) 0.0064(19) 0.002(2) 0.0041(19)
C8 0.022(2) 0.033(3) 0.019(2) 0.000(2) -0.0004(19) 0.014(2)
C7 0.0159(19) 0.021(2) 0.0149(18) 0.0026(17) -0.0018(17) 0.0050(17)
C9 0.022(2) 0.025(2) 0.024(2) 0.0003(19) -0.002(2) 0.0077(19)
C10 0.024(2) 0.022(2) 0.023(2) 0.0021(19) 0.005(2) 0.010(2)
C11 0.027(2) 0.015(2) 0.024(2) 0.0008(18) -0.001(2) 0.0035(18)
C12 0.020(2) 0.0178(19) 0.024(2) 0.0048(17) -0.0008(19) 0.0046(17)
C13 0.018(2) 0.023(2) 0.032(3) 0.011(2) 0.006(2) -0.0042(18)
C14 0.027(2) 0.017(2) 0.031(3) 0.004(2) -0.001(2) -0.0013(19)
C15 0.021(2) 0.031(2) 0.021(2) 0.004(2) 0.004(2) 0.005(2)
C4 0.0157(19) 0.027(2) 0.0184(19) 0.0069(18) 0.0017(18) 0.0117(18)

loop_
_atom_type_symbol
_atom_type_description
_atom_type_scat_dispersion_real
_atom_type_scat_dispersion_imag
_atom_type_scat_source
C C 0.0033 0.0016 'International Tables Vol C Tables 4.2.6.8 and 6.1.1.4'
H H 0.0000 0.0000 'International Tables Vol C Tables 4.2.6.8 and 6.1.1.4'
N N 0.0061 0.0033 'International Tables Vol C Tables 4.2.6.8 and 6.1.1.4'
O O 0.0106 0.0060 'International Tables Vol C Tables 4.2.6.8 and 6.1.1.4'
Cl Cl 0.1484 0.1585 'International Tables Vol C Tables 4.2.6.8 and 6.1.1.4'
Re Re -1.0185 7.2310 'International Tables Vol C Tables 4.2.6.8 and 6.1.1.4'

loop_
_geom_angle_atom_site_label_1
_geom_angle_atom_site_label_2
_geom_angle_atom_site_label_3
_geom_angle
_geom_angle_site_symmetry_1
_geom_angle_site_symmetry_3
_geom_angle_publ_flag
C15 Re1 C8 89.2(2) . . ?
C15 Re1 C9 89.1(2) . . ?
C8 Re1 C9 85.9(2) . . ?
C15 Re1 N2 92.0(2) . . ?
C8 Re1 N2 95.3(2) . . ?
C9 Re1 N2 178.38(18) . . ?
C15 Re1 N1 93.04(19) . . ?
C8 Re1 N1 170.7(2) . . ?
C9 Re1 N1 103.2(2) . . ?
N2 Re1 N1 75.53(15) . . ?
C15 Re1 Cl3 175.32(16) . . ?
C8 Re1 Cl3 93.83(16) . . ?
C9 Re1 Cl3 94.69(16) . . ?
N2 Re1 Cl3 84.16(11) . . ?
N1 Re1 Cl3 83.38(11) . . ?
N1 C1 C2 125.1(5) . . ?
N1 C1 Cl4 118.2(4) . . ?
C2 C1 Cl4 116.6(4) . . ?
C1 N1 C3 116.3(4) . . ?
C1 N1 Re1 130.4(3) . . ?
C3 N1 Re1 113.3(3) . . ?
C6 N2 C5 118.2(4) . . ?
C6 N2 Re1 125.8(3) . . ?
C5 N2 Re1 116.0(3) . . ?
C4 C2 C1 118.1(5) . . ?
C4 C2 H2 120.9 . . ?
C1 C2 H2 120.9 . . ?
N1 C3 C7 122.6(4) . . ?
N1 C3 C5 117.7(4) . . ?
C7 C3 C5 119.6(4) . . ?
N2 C5 C12 121.9(4) . . ?
N2 C5 C3 117.4(4) . . ?
C12 C5 C3 120.7(4) . . ?
N2 C6 C13 122.7(5) . . ?
N2 C6 H6 118.6 . . ?
C13 C6 H6 118.6 . . ?
O1 C8 Re1 179.2(6) . . ?
C4 C7 C3 118.7(4) . . ?
C4 C7 C10 122.0(4) . . ?
C3 C7 C10 119.3(4) . . ?
O2 C9 Re1 177.2(5) . . ?
C11 C10 C7 120.6(4) . . ?
C11 C10 H10 119.7 . . ?
C7 C10 H10 119.7 . . ?
C10 C11 C12 121.0(5) . . ?
C10 C11 H11 119.5 . . ?
C12 C11 H11 119.5 . . ?
C5 C12 C14 118.2(5) . . ?
C5 C12 C11 118.7(5) . . ?
C14 C12 C11 123.2(5) . . ?
C14 C13 C6 120.0(5) . . ?
C14 C13 H13 120.0 . . ?
C6 C13 H13 120.0 . . ?
C13 C14 C12 119.0(5) . . ?
C13 C14 H14 120.5 . . ?
C12 C14 H14 120.5 . . ?
O3 C15 Re1 178.5(5) . . ?
C2 C4 C7 119.1(4) . . ?
C2 C4 H4 120.4 . . ?
C7 C4 H4 120.4 . . ?

loop_
_geom_bond_atom_site_label_1
_geom_bond_atom_site_label_2
_geom_bond_distance
_geom_bond_site_symmetry_2
_geom_bond_publ_flag
Re1 C15 1.898(5) . ?
Re1 C8 1.902(5) . ?
Re1 C9 1.916(6) . ?
Re1 N2 2.156(4) . ?
Re1 N1 2.220(4) . ?
Re1 Cl3 2.4736(12) . ?
O1 C8 1.144(7) . ?
C1 N1 1.311(6) . ?
C1 C2 1.400(7) . ?
C1 Cl4 1.711(5) . ?
N1 C3 1.373(6) . ?
O2 C9 1.141(7) . ?
N2 C6 1.315(7) . ?
N2 C5 1.365(6) . ?
C2 C4 1.369(7) . ?
C2 H2 0.9500 . ?
O3 C15 1.128(6) . ?
C3 C7 1.396(6) . ?
C3 C5 1.414(6) . ?
C5 C12 1.397(6) . ?
C6 C13 1.395(7) . ?
C6 H6 0.9500 . ?
C7 C4 1.391(7) . ?
C7 C10 1.432(7) . ?
C10 C11 1.350(8) . ?
C10 H10 0.9500 . ?
C11 C12 1.429(7) . ?
C11 H11 0.9500 . ?
C12 C14 1.400(7) . ?
C13 C14 1.350(8) . ?
C13 H13 0.9500 . ?
C14 H14 0.9500 . ?
C4 H4 0.9500 . ?

loop_
_geom_torsion_atom_site_label_1
_geom_torsion_atom_site_label_2
_geom_torsion_atom_site_label_3
_geom_torsion_atom_site_label_4
_geom_torsion
_geom_torsion_site_symmetry_1
_geom_torsion_site_symmetry_2
_geom_torsion_site_symmetry_3
_geom_torsion_site_symmetry_4
_geom_torsion_publ_flag
C2 C1 N1 C3 -0.3(7) . . . . ?
Cl4 C1 N1 C3 176.4(3) . . . . ?
C2 C1 N1 Re1 177.8(4) . . . . ?
Cl4 C1 N1 Re1 -5.4(6) . . . . ?
N1 C1 C2 C4 0.8(7) . . . . ?
Cl4 C1 C2 C4 -176.0(4) . . . . ?
C1 N1 C3 C7 -0.3(6) . . . . ?
Re1 N1 C3 C7 -178.8(3) . . . . ?
C1 N1 C3 C5 -178.9(4) . . . . ?
Re1 N1 C3 C5 2.6(5) . . . . ?
C6 N2 C5 C12 0.3(6) . . . . ?
Re1 N2 C5 C12 179.3(3) . . . . ?
C6 N2 C5 C3 179.9(4) . . . . ?
Re1 N2 C5 C3 -1.0(5) . . . . ?
N1 C3 C5 N2 -1.1(6) . . . . ?
C7 C3 C5 N2 -179.8(4) . . . . ?
N1 C3 C5 C12 178.5(4) . . . . ?
C7 C3 C5 C12 -0.1(6) . . . . ?
C5 N2 C6 C13 -1.3(7) . . . . ?
Re1 N2 C6 C13 179.8(4) . . . . ?
N1 C3 C7 C4 0.5(6) . . . . ?
C5 C3 C7 C4 179.1(4) . . . . ?
N1 C3 C7 C10 -179.8(4) . . . . ?
C5 C3 C7 C10 -1.3(6) . . . . ?
C4 C7 C10 C11 -178.5(5) . . . . ?
C3 C7 C10 C11 1.9(7) . . . . ?
C7 C10 C11 C12 -1.2(8) . . . . ?
N2 C5 C12 C14 0.7(7) . . . . ?
C3 C5 C12 C14 -179.0(4) . . . . ?
N2 C5 C12 C11 -179.5(4) . . . . ?
C3 C5 C12 C11 0.8(7) . . . . ?
C10 C11 C12 C5 -0.2(7) . . . . ?
C10 C11 C12 C14 179.6(5) . . . . ?
N2 C6 C13 C14 1.3(8) . . . . ?
C6 C13 C14 C12 -0.3(8) . . . . ?
C5 C12 C14 C13 -0.6(7) . . . . ?
C11 C12 C14 C13 179.6(5) . . . . ?
C1 C2 C4 C7 -0.6(7) . . . . ?
C3 C7 C4 C2 -0.1(6) . . . . ?
C10 C7 C4 C2 -179.7(4) . . . . ?
